data_7239783
loop_
_publ_author_name
'Jouaiti, Abdelaziz'
'Grosshans, Philippe'
'Kyritsakas, Nathalie'
'Ferlay, Sylvie'
'Henry, Marc'
'Hosseini, Mir Wais'

_publ_section_title
;
 Crystal formation of 1D coordination polymers based on chiral, achiral
 and racemic 1,2-cyclohexane scaffolds
;
_journal_issue 10
_journal_name_full CrystEngComm
_journal_page_first 1746
_journal_page_last 1753
_journal_paper_doi 10.1039/C9CE01781J
_journal_volume 22
_journal_year 2020
_chemical_absolute_configuration ad
_chemical_formula_moiety 'C18 H18 Cl2 Hg N2 O4'
_chemical_formula_sum 'C18 H18 Cl2 Hg N2 O4'
_chemical_formula_weight 597.83
_space_group_crystal_system orthorhombic
_space_group_IT_number 18
_space_group_name_Hall 'P 2 2ab'
_space_group_name_H-M_alt 'P 21 21 2'
_atom_sites_solution_hydrogens geom
_audit_creation_method SHELXL-2014/6
_audit_update_record
;
2019-08-28 deposited with the CCDC.	2020-01-20 downloaded from the CCDC.
;
_cell_angle_alpha 90
_cell_angle_beta 90
_cell_angle_gamma 90
_cell_formula_units_Z 4
_cell_length_a 18.3123(7)
_cell_length_b 18.3932(6)
_cell_length_c 5.8857(3)
_cell_measurement_reflns_used 4318
_cell_measurement_temperature 173(2)
_cell_measurement_theta_max 22
_cell_measurement_theta_min 2.5
_cell_volume 1982.43(14)
_computing_cell_refinement 'Bruker SAINT'
_computing_data_collection 'Bruker APEX2'
_computing_data_reduction 'Bruker SAINT'
_computing_molecular_graphics 'Bruker SHELXTL'
_computing_publication_material 'Bruker SHELXTL'
_computing_structure_refinement 'SHELXL-2014/6 (Sheldrick, 2014)'
_computing_structure_solution 'SHELXS-97 (Sheldrick 2008)'
_diffrn_ambient_temperature 173(2)
_diffrn_measured_fraction_theta_full 1.000
_diffrn_measured_fraction_theta_max 0.995
_diffrn_measurement_device_type 'CCD area detector'
_diffrn_measurement_method 'phi and omega scans'
_diffrn_radiation_type MoK\a
_diffrn_radiation_wavelength 0.71073
_diffrn_reflns_av_R_equivalents 0.0388
_diffrn_reflns_av_unetI/netI 0.0494
_diffrn_reflns_Laue_measured_fraction_full 1.000
_diffrn_reflns_Laue_measured_fraction_max 0.995
_diffrn_reflns_limit_h_max 23
_diffrn_reflns_limit_h_min -20
_diffrn_reflns_limit_k_max 19
_diffrn_reflns_limit_k_min -23
_diffrn_reflns_limit_l_max 7
_diffrn_reflns_limit_l_min -4
_diffrn_reflns_number 15810
_diffrn_reflns_point_group_measured_fraction_full 1.000
_diffrn_reflns_point_group_measured_fraction_max 0.996
_diffrn_reflns_theta_full 25.242
_diffrn_reflns_theta_max 27.545
_diffrn_reflns_theta_min 1.569
_diffrn_source 'fine-focus sealed tube'
_exptl_absorpt_coefficient_mu 8.059
_exptl_absorpt_correction_T_max 0.651
_exptl_absorpt_correction_T_min 0.512
_exptl_absorpt_correction_type multi-scan
_exptl_absorpt_process_details sadabs
_exptl_crystal_colour colorless
_exptl_crystal_density_diffrn 2.003
_exptl_crystal_density_meas ?
_exptl_crystal_description prism
_exptl_crystal_F_000 1144
_exptl_crystal_size_max 0.090
_exptl_crystal_size_mid 0.080
_exptl_crystal_size_min 0.060
_refine_diff_density_max 2.148
_refine_diff_density_min -1.769
_refine_diff_density_rms 0.170
_refine_ls_abs_structure_details
;
 Refined as a perfect inversion twin.
;
_refine_ls_abs_structure_Flack 0.038(19)
_refine_ls_extinction_method none
_refine_ls_goodness_of_fit_ref 1.220
_refine_ls_hydrogen_treatment constr
_refine_ls_matrix_type full
_refine_ls_number_parameters 214
_refine_ls_number_reflns 4345
_refine_ls_number_restraints 6
_refine_ls_restrained_S_all 1.220
_refine_ls_R_factor_all 0.0846
_refine_ls_R_factor_gt 0.0614
_refine_ls_shift/su_max 0.002
_refine_ls_shift/su_mean 0.000
_refine_ls_structure_factor_coef Fsqd
_refine_ls_weighting_details 'w=1/[\s^2^(Fo^2^)+(0.0367P)^2^+17.1042P] where P=(Fo^2^+2Fc^2^)/3'
_refine_ls_weighting_scheme calc
_refine_ls_wR_factor_gt 0.1397
_refine_ls_wR_factor_ref 0.1454
_reflns_Friedel_coverage 0.733
_reflns_Friedel_fraction_full 1.000
_reflns_Friedel_fraction_max 0.996
_reflns_number_gt 3581
_reflns_number_total 4345
_reflns_threshold_expression 'I > 2\s(I)'
_cod_data_source_file c9ce01781j2.cif
_cod_data_source_block e1821b
_cod_depositor_comments
;
The following automatic conversions were performed:

data item '_exptl_crystal_density_meas' value 'none' was changed to
'?' -- the value is perceived as not measured.

Automatic conversion script
Id: cif_fix_values 7556 2019-12-06 15:28:31Z antanas 

 Adding full bibliography for 7239780--7239783.cif.

 Adding full bibliography for 7239780--7239783.cif.
;
_cod_database_code 7239783
_shelx_space_group_comment
;
The symmetry employed for this shelxl refinement is uniquely defined
by the following loop, which should always be used as a source of
symmetry information in preference to the above space-group names.
They are only intended as comments.
;
_shelx_estimated_absorpt_t_min 0.531
_shelx_estimated_absorpt_t_max 0.643
_shelxl_version_number 2014/6

loop_
_space_group_symop_operation_xyz
'x, y, z'
'-x, -y, z'
'-x+1/2, y+1/2, -z'
'x+1/2, -y+1/2, -z'

loop_
_atom_site_label
_atom_site_type_symbol
_atom_site_fract_x
_atom_site_fract_y
_atom_site_fract_z
_atom_site_U_iso_or_equiv
_atom_site_adp_type
_atom_site_occupancy
_atom_site_site_symmetry_order
_atom_site_calc_flag
_atom_site_refinement_flags_posn
_atom_site_refinement_flags_adp
_atom_site_refinement_flags_occupancy
Hg1 Hg 1.0000 0.5000 1.09154(17) 0.0497(3) Uani 1 2 d S T P
Cl1 Cl 1.0575(3) 0.6102(2) 1.1856(10) 0.0601(13) Uani 1 1 d . . .
Hg2 Hg 0.5000 0.5000 1.33973(14) 0.0521(3) Uani 1 2 d S T P
Cl2 Cl 0.6082(3) 0.4403(4) 1.4434(11) 0.0790(17) Uani 1 1 d . . .
N1 N 0.9260(9) 0.5492(8) 0.788(3) 0.061(3) Uani 1 1 d . . .
C1 C 0.8888(10) 0.5089(10) 0.666(3) 0.061(3) Uani 1 1 d . . .
H1 H 0.8922 0.4584 0.6980 0.073 Uiso 1 1 calc R U .
C2 C 0.8430(11) 0.5273(9) 0.488(4) 0.061(3) Uani 1 1 d . . .
H2 H 0.8151 0.4919 0.4087 0.073 Uiso 1 1 calc R U .
C3 C 0.8404(11) 0.5999(10) 0.432(4) 0.055(5) Uani 1 1 d . . .
C4 C 0.8806(9) 0.6469(9) 0.558(4) 0.052(5) Uani 1 1 d . . .
H4 H 0.8800 0.6973 0.5230 0.063 Uiso 1 1 calc R U .
C5 C 0.9236(10) 0.6208(10) 0.741(4) 0.059(5) Uani 1 1 d . . .
H5 H 0.9509 0.6541 0.8308 0.071 Uiso 1 1 calc R U .
C6 C 0.7885(12) 0.6225(13) 0.245(4) 0.066(6) Uani 1 1 d . . .
O1 O 0.7613(12) 0.5835(10) 0.116(4) 0.109(7) Uani 1 1 d . . .
O2 O 0.7812(10) 0.6951(9) 0.243(3) 0.087(6) Uani 1 1 d . . .
C7 C 0.7182(13) 0.7148(11) 0.096(3) 0.072(7) Uani 1 1 d D . .
H7 H 0.6882 0.6728 0.0422 0.087 Uiso 1 1 calc R U .
C8 C 0.6780(8) 0.7689(8) 0.245(3) 0.046(4) Uani 1 1 d D . .
H8 H 0.6348 0.7868 0.1573 0.055 Uiso 1 1 calc R U .
C9 C 0.7166(11) 0.8340(8) 0.341(3) 0.050(5) Uani 1 1 d D . .
H9A H 0.7553 0.8181 0.4474 0.060 Uiso 1 1 calc R U .
H9B H 0.6815 0.8646 0.4264 0.060 Uiso 1 1 calc R U .
C10 C 0.7507(16) 0.8786(17) 0.144(5) 0.129 Uani 1 1 d D . .
H10A H 0.7118 0.9027 0.0544 0.155 Uiso 1 1 calc R U .
H10B H 0.7836 0.9165 0.2051 0.155 Uiso 1 1 calc R U .
C11 C 0.7942(17) 0.8252(15) -0.009(5) 0.129 Uani 1 1 d D . .
H11A H 0.8117 0.8521 -0.1441 0.155 Uiso 1 1 calc R U .
H11B H 0.8379 0.8088 0.0762 0.155 Uiso 1 1 calc R U .
C12 C 0.7533(16) 0.7586(15) -0.090(5) 0.129 Uani 1 1 d D . .
H12A H 0.7149 0.7743 -0.1974 0.155 Uiso 1 1 calc R U .
H12B H 0.7876 0.7269 -0.1736 0.155 Uiso 1 1 calc R U .
O3 O 0.6520(7) 0.7243(8) 0.421(3) 0.069(3) Uani 1 1 d . . .
C13 C 0.5833(8) 0.7246(7) 0.476(4) 0.045(5) Uani 1 1 d . . .
O4 O 0.5368(7) 0.7566(7) 0.383(2) 0.060(4) Uani 1 1 d . . .
C14 C 0.5671(8) 0.6738(8) 0.675(4) 0.051(5) Uani 1 1 d . . .
C15 C 0.6120(9) 0.6141(10) 0.723(5) 0.072(8) Uani 1 1 d . . .
H15 H 0.6535 0.6037 0.6320 0.087 Uiso 1 1 calc R U .
C16 C 0.5942(9) 0.5703(9) 0.907(5) 0.067(7) Uani 1 1 d . . .
H16 H 0.6247 0.5300 0.9424 0.080 Uiso 1 1 calc R U .
N2 N 0.5358(7) 0.5831(6) 1.037(3) 0.040(3) Uani 1 1 d . . .
C17 C 0.4944(11) 0.6414(8) 0.991(3) 0.052(4) Uani 1 1 d . . .
H17 H 0.4536 0.6515 1.0859 0.063 Uiso 1 1 calc R U .
C18 C 0.5092(9) 0.6876(9) 0.810(3) 0.050(4) Uani 1 1 d . . .
H18 H 0.4788 0.7285 0.7818 0.061 Uiso 1 1 calc R U .

loop_
_atom_site_aniso_label
_atom_site_aniso_U_11
_atom_site_aniso_U_22
_atom_site_aniso_U_33
_atom_site_aniso_U_23
_atom_site_aniso_U_13
_atom_site_aniso_U_12
Hg1 0.0434(4) 0.0315(4) 0.0744(6) 0.000 0.000 0.0026(5)
Cl1 0.067(3) 0.0297(19) 0.084(4) -0.014(2) 0.011(3) -0.0106(19)
Hg2 0.0510(5) 0.0707(6) 0.0345(4) 0.000 0.000 0.0231(6)
Cl2 0.063(3) 0.113(4) 0.061(3) -0.005(3) -0.014(3) 0.043(3)
N1 0.080(7) 0.033(5) 0.069(7) 0.012(5) -0.019(6) 0.006(5)
C1 0.080(7) 0.033(5) 0.069(7) 0.012(5) -0.019(6) 0.006(5)
C2 0.080(7) 0.033(5) 0.069(7) 0.012(5) -0.019(6) 0.006(5)
C3 0.072(12) 0.052(10) 0.043(10) 0.013(10) 0.005(10) 0.013(9)
C4 0.050(10) 0.040(9) 0.067(13) 0.017(10) 0.010(10) 0.017(7)
C5 0.057(11) 0.039(10) 0.081(16) 0.001(10) -0.003(11) 0.012(8)
C6 0.070(14) 0.082(16) 0.045(12) 0.002(12) 0.007(11) 0.034(12)
O1 0.158(18) 0.090(13) 0.078(13) -0.020(12) -0.053(13) 0.023(12)
O2 0.117(13) 0.094(12) 0.048(9) -0.030(9) -0.026(9) 0.079(11)
C7 0.121(19) 0.064(13) 0.032(10) -0.010(10) -0.008(12) 0.025(13)
C8 0.033(8) 0.044(9) 0.061(12) 0.004(9) -0.016(8) 0.011(7)
C9 0.094(14) 0.025(8) 0.031(9) 0.006(7) -0.017(10) -0.007(8)
C10 0.133 0.125 0.129 0.105 0.000 0.000
C11 0.133 0.125 0.129 0.105 0.000 0.000
C12 0.133 0.125 0.129 0.105 0.000 0.000
O3 0.043(7) 0.090(10) 0.074 0.051(8) -0.009(7) -0.003(7)
C13 0.037(8) 0.018(6) 0.081(14) 0.003(8) -0.011(9) 0.000(6)
O4 0.049(7) 0.082(9) 0.049(8) 0.001(7) -0.006(6) 0.029(6)
C14 0.027(8) 0.028(8) 0.097(16) 0.018(9) -0.007(9) -0.009(6)
C15 0.033(9) 0.048(10) 0.14(2) 0.052(13) 0.017(11) -0.006(8)
C16 0.040(9) 0.032(8) 0.13(2) 0.019(12) 0.005(12) 0.010(7)
N2 0.040(7) 0.014(5) 0.068(10) 0.000(6) -0.001(7) -0.010(4)
C17 0.045(9) 0.041(7) 0.070(11) 0.000(8) -0.002(13) 0.008(9)
C18 0.026(9) 0.045(8) 0.081(12) -0.011(8) -0.012(10) 0.003(7)

loop_
_atom_type_symbol
_atom_type_description
_atom_type_scat_dispersion_real
_atom_type_scat_dispersion_imag
_atom_type_scat_source
C C 0.0033 0.0016 'International Tables Vol C Tables 4.2.6.8 and 6.1.1.4'
H H 0.0000 0.0000 'International Tables Vol C Tables 4.2.6.8 and 6.1.1.4'
Cl Cl 0.1484 0.1585 'International Tables Vol C Tables 4.2.6.8 and 6.1.1.4'
Hg Hg -2.3894 9.2266 'International Tables Vol C Tables 4.2.6.8 and 6.1.1.4'
N N 0.0061 0.0033 'International Tables Vol C Tables 4.2.6.8 and 6.1.1.4'
O O 0.0106 0.0060 'International Tables Vol C Tables 4.2.6.8 and 6.1.1.4'

loop_
_geom_angle_atom_site_label_1
_geom_angle_atom_site_label_2
_geom_angle_atom_site_label_3
_geom_angle
_geom_angle_site_symmetry_1
_geom_angle_site_symmetry_3
Cl1 Hg1 Cl1 152.7(3) 2_765 .
Cl1 Hg1 N1 104.2(4) 2_765 .
Cl1 Hg1 N1 95.8(4) . .
Cl1 Hg1 N1 95.8(4) 2_765 2_765
Cl1 Hg1 N1 104.2(4) . 2_765
N1 Hg1 N1 84.8(9) . 2_765
Cl2 Hg2 Cl2 149.8(3) 2_665 .
Cl2 Hg2 N2 97.1(3) 2_665 .
Cl2 Hg2 N2 104.9(3) . .
Cl2 Hg2 N2 104.9(3) 2_665 2_665
Cl2 Hg2 N2 97.1(3) . 2_665
N2 Hg2 N2 85.9(6) . 2_665
C1 N1 C5 116.5(18) . .
C1 N1 Hg1 120.9(12) . .
C5 N1 Hg1 122.5(14) . .
N1 C1 C2 128.9(18) . .
N1 C1 H1 115.6 . .
C2 C1 H1 115.6 . .
C3 C2 C1 116.0(19) . .
C3 C2 H2 122.0 . .
C1 C2 H2 122.0 . .
C4 C3 C2 118.1(19) . .
C4 C3 C6 124.2(18) . .
C2 C3 C6 118(2) . .
C3 C4 C5 120.0(16) . .
C3 C4 H4 120.0 . .
C5 C4 H4 120.0 . .
N1 C5 C4 120.4(19) . .
N1 C5 H5 119.8 . .
C4 C5 H5 119.8 . .
O1 C6 O2 125(2) . .
O1 C6 C3 125(2) . .
O2 C6 C3 110(2) . .
C6 O2 C7 108.9(18) . .
O2 C7 C12 103(2) . .
O2 C7 C8 101.5(14) . .
C12 C7 C8 106(2) . .
O2 C7 H7 114.9 . .
C12 C7 H7 114.9 . .
C8 C7 H7 114.9 . .
O3 C8 C9 110.2(15) . .
O3 C8 C7 102.1(14) . .
C9 C8 C7 120.9(16) . .
O3 C8 H8 107.7 . .
C9 C8 H8 107.7 . .
C7 C8 H8 107.7 . .
C8 C9 C10 109.1(18) . .
C8 C9 H9A 109.9 . .
C10 C9 H9A 109.9 . .
C8 C9 H9B 109.9 . .
C10 C9 H9B 109.9 . .
H9A C9 H9B 108.3 . .
C11 C10 C9 108(2) . .
C11 C10 H10A 110.1 . .
C9 C10 H10A 110.1 . .
C11 C10 H10B 110.1 . .
C9 C10 H10B 110.1 . .
H10A C10 H10B 108.5 . .
C12 C11 C10 116(3) . .
C12 C11 H11A 108.3 . .
C10 C11 H11A 108.3 . .
C12 C11 H11B 108.3 . .
C10 C11 H11B 108.3 . .
H11A C11 H11B 107.4 . .
C7 C12 C11 115(2) . .
C7 C12 H12A 108.6 . .
C11 C12 H12A 108.6 . .
C7 C12 H12B 108.6 . .
C11 C12 H12B 108.6 . .
H12A C12 H12B 107.5 . .
C13 O3 C8 120.8(14) . .
O4 C13 O3 126.0(18) . .
O4 C13 C14 121.7(16) . .
O3 C13 C14 112.2(14) . .
C18 C14 C15 119.4(18) . .
C18 C14 C13 119.3(15) . .
C15 C14 C13 121.4(17) . .
C16 C15 C14 118.4(19) . .
C16 C15 H15 120.8 . .
C14 C15 H15 120.8 . .
N2 C16 C15 122.1(16) . .
N2 C16 H16 119.0 . .
C15 C16 H16 119.0 . .
C16 N2 C17 118.7(16) . .
C16 N2 Hg2 121.5(11) . .
C17 N2 Hg2 119.7(12) . .
N2 C17 C18 122.2(18) . .
N2 C17 H17 118.9 . .
C18 C17 H17 118.9 . .
C14 C18 C17 119.3(17) . .
C14 C18 H18 120.4 . .
C17 C18 H18 120.4 . .

loop_
_geom_bond_atom_site_label_1
_geom_bond_atom_site_label_2
_geom_bond_distance
_geom_bond_site_symmetry_2
Hg1 Cl1 2.350(4) 2_765
Hg1 Cl1 2.350(4) .
Hg1 N1 2.416(16) .
Hg1 N1 2.416(16) 2_765
Hg2 Cl2 2.346(5) 2_665
Hg2 Cl2 2.346(5) .
Hg2 N2 2.439(14) .
Hg2 N2 2.439(14) 2_665
N1 C1 1.24(2) .
N1 C5 1.35(2) .
C1 C2 1.38(3) .
C1 H1 0.9500 .
C2 C3 1.38(2) .
C2 H2 0.9500 .
C3 C4 1.35(3) .
C3 C6 1.51(3) .
C4 C5 1.42(3) .
C4 H4 0.9500 .
C5 H5 0.9500 .
C6 O1 1.16(3) .
C6 O2 1.34(3) .
O2 C7 1.49(3) .
C7 C12 1.50(2) .
C7 C8 1.516(19) .
C7 H7 1.0000 .
C8 O3 1.41(2) .
C8 C9 1.503(17) .
C8 H8 1.0000 .
C9 C10 1.55(2) .
C9 H9A 0.9900 .
C9 H9B 0.9900 .
C10 C11 1.55(2) .
C10 H10A 0.9900 .
C10 H10B 0.9900 .
C11 C12 1.51(2) .
C11 H11A 0.9900 .
C11 H11B 0.9900 .
C12 H12A 0.9900 .
C12 H12B 0.9900 .
O3 C13 1.30(2) .
C13 O4 1.172(19) .
C13 C14 1.53(3) .
C14 C18 1.35(3) .
C14 C15 1.40(2) .
C15 C16 1.39(3) .
C15 H15 0.9500 .
C16 N2 1.33(2) .
C16 H16 0.9500 .
N2 C17 1.34(2) .
C17 C18 1.39(3) .
C17 H17 0.9500 .
C18 H18 0.9500 .
